data_2008119
loop_
_publ_author_name
'S. Deepthi'
'Vasantha Pattabhi'
K.Nagarajan

_publ_section_title
;
 1-Isobutyl-2,6,6-trimethyl-4-oxo-4,5,6,7-tetrahydro-3-indoleacetic
 acid
;
_journal_issue 1
_journal_name_full 'Acta Crystallographica Section C'
_journal_page_first 100
_journal_page_last 102
_journal_paper_doi 10.1107/S0108270198010373
_journal_volume 55
_journal_year 1999
_chemical_formula_sum 'C17 H25 N O3'
_chemical_formula_weight 291.38
_chemical_melting_point 428.1(10)
_chemical_name_systematic
;
 1-isobutyl-2,6,6-trimethyl-4-oxo-4,5,6,7-tetrahydro-3-indoleacetic acid
;
_space_group_IT_number 14
_symmetry_cell_setting monoclinic
_symmetry_space_group_name_Hall '-P 2ybc'
_symmetry_space_group_name_H-M 'P 1 21/c 1'
_audit_creation_method SHELXL
_cell_angle_alpha 90.0(3)
_cell_angle_beta 105.930(10)
_cell_angle_gamma 90.0
_cell_formula_units_Z 4
_cell_length_a 9.233(5)
_cell_length_b 12.952(3)
_cell_length_c 13.943(5)
_cell_measurement_reflns_used 23
_cell_measurement_temperature 293(2)
_cell_measurement_theta_max 30
_cell_measurement_theta_min 11
_cell_volume 1603.4(11)
_computing_cell_refinement 'SDP (Frenz, 1978)'
_computing_data_collection 'CAD-4 (Enraf-Nonius, 1989)'
_computing_data_reduction CAD-4
_computing_molecular_graphics 'ZORTEP (Zsolnai, 1994)'
_computing_publication_material 'SHELXL and PARST (Nardelli, 1983)'
_computing_structure_refinement 'SHELXL-93 (Sheldrick, 1993)'
_computing_structure_solution 'SHELXS97 (Sheldrick, 1990)'
_diffrn_ambient_temperature 293(2)
_diffrn_measurement_device 'Enraf-Nonius CAD-4 diffractometer'
_diffrn_measurement_method \w/2\q
_diffrn_radiation_monochromator graphite
_diffrn_radiation_source 'fine-focus sealed tube'
_diffrn_radiation_type CuK\a
_diffrn_radiation_wavelength 1.54180
_diffrn_reflns_av_R_equivalents 0.0190
_diffrn_reflns_av_sigmaI/netI 0.0176
_diffrn_reflns_limit_h_max 11
_diffrn_reflns_limit_h_min 0
_diffrn_reflns_limit_k_max 15
_diffrn_reflns_limit_k_min 0
_diffrn_reflns_limit_l_max 16
_diffrn_reflns_limit_l_min -17
_diffrn_reflns_number 2351
_diffrn_reflns_theta_max 71.86
_diffrn_reflns_theta_min 4.75
_diffrn_standards_decay_% <1
_diffrn_standards_interval_time 120
_diffrn_standards_number 3
_exptl_absorpt_coefficient_mu 0.656
_exptl_absorpt_correction_type none
_exptl_crystal_colour 'pale white'
_exptl_crystal_density_diffrn 1.207
_exptl_crystal_density_meas ?
_exptl_crystal_density_method none
_exptl_crystal_description rectangular
_exptl_crystal_F_000 632
_exptl_crystal_size_max 0.45
_exptl_crystal_size_mid 0.2
_exptl_crystal_size_min 0.2
_refine_diff_density_max 0.174
_refine_diff_density_min -0.120
_refine_ls_extinction_coef 0.0188(10)
_refine_ls_extinction_method SHELXL
_refine_ls_goodness_of_fit_all 1.102
_refine_ls_goodness_of_fit_obs 1.142
_refine_ls_hydrogen_treatment constr
_refine_ls_matrix_type full
_refine_ls_number_parameters 200
_refine_ls_number_reflns 2101
_refine_ls_number_restraints 0
_refine_ls_restrained_S_all 1.102
_refine_ls_restrained_S_obs 1.142
_refine_ls_R_factor_all 0.0421
_refine_ls_R_factor_obs 0.0361
_refine_ls_shift/esd_max 0.009
_refine_ls_shift/esd_mean 0.000
_refine_ls_structure_factor_coef Fsqd
_refine_ls_weighting_details 'w = 1/[\s^2^(Fo^2^)+(0.0546P)^2^+0.3299P] where P=(Fo^2^+2Fc^2^)/3'
_refine_ls_weighting_scheme calc
_refine_ls_wR_factor_all 0.1080
_refine_ls_wR_factor_obs 0.1031
_reflns_number_observed 1812
_reflns_number_total 2101
_reflns_observed_criterion >2sigma(I)
_cod_data_source_file vj1085.cif
_cod_data_source_block go
_cod_depositor_comments
;
The following automatic conversions were performed:
'_symmetry_cell_setting' value 'Monoclinic' changed to 'monoclinic'
according to '/home/saulius/struct/CIF-dictionaries/cif_core.dic'
dictionary named 'cif_core.dic' version 2.4.1 from 2010-06-29.

Automatic conversion script
Id: cif_fix_enum 1527 2010-12-29 10:47:43Z saulius 

'_chemical_melting_point' value '154-6\%' was changed to
'428.1(10)' - it was converted from degrees Celsius(C) to Kelvins(K),
the average value was taken and precision was estimated.

Adriana Da\<skevi\<c, 2011-06-07

The following automatic conversions were performed:

'_exptl_crystal_density_meas' value 'not measured' was changed to '?'
- the value is perceived as not measured.

Automatic conversion script
Id: cif_fix_values 3008 2015-01-20 13:52:24Z robertas 

The following automatic conversions were performed:

'_refine_ls_weighting_scheme' value 'calc w =
1/[\s^2^(Fo^2^)+(0.0546P)^2^+0.3299P] where P=(Fo^2^+2Fc^2^)/3' was
changed to 'calc'. New tag '_refine_ls_weighting_details' was
created. The value of the new tag was set to 'w =
1/[\s^2^(Fo^2^)+(0.0546P)^2^+0.3299P] where P=(Fo^2^+2Fc^2^)/3'.

Automatic conversion script
Id: cif_fix_values 3143 2015-03-26 13:38:13Z robertas 
;
_cod_original_cell_volume 1603.3(11)
_cod_original_sg_symbol_H-M 'P 21/c'
_cod_database_code 2008119

loop_
_symmetry_equiv_pos_as_xyz
'x, y, z'
'-x, y+1/2, -z+1/2'
'-x, -y, -z'
'x, -y-1/2, z-1/2'

loop_
_atom_site_aniso_label
_atom_site_aniso_U_11
_atom_site_aniso_U_22
_atom_site_aniso_U_33
_atom_site_aniso_U_12
_atom_site_aniso_U_13
_atom_site_aniso_U_23
C1 0.090(2) 0.0689(13) 0.0380(9) 0.0202(13) 0.0116(13) -0.0035(8)
C2 0.0512(14) 0.0460(9) 0.0348(8) 0.0037(9) 0.0095(10) 0.0023(7)
C3 0.063(2) 0.0604(11) 0.0482(10) 0.0199(11) 0.0139(12) 0.0075(8)
C4 0.0489(14) 0.0414(8) 0.0355(8) 0.0074(9) 0.0134(10) -0.0009(6)
C5 0.0381(11) 0.0319(7) 0.0351(7) -0.0006(7) 0.0065(9) 0.0018(6)
C6 0.0388(12) 0.0338(7) 0.0318(7) -0.0001(7) 0.0071(9) 0.0015(6)
C7 0.0364(11) 0.0346(7) 0.0332(7) -0.0002(8) 0.0073(8) 0.0056(6)
C8 0.0394(12) 0.0322(7) 0.0364(8) 0.0009(8) 0.0061(9) 0.0045(6)
C9 0.064(2) 0.0373(8) 0.0486(9) -0.0060(9) 0.0083(12) -0.0011(7)
C10 0.0428(13) 0.0460(9) 0.0427(9) -0.0022(9) 0.0130(10) 0.0077(7)
C11 0.0589(15) 0.0469(9) 0.0390(8) 0.0010(10) 0.0160(11) 0.0102(7)
C12 0.0425(12) 0.0413(8) 0.0421(8) -0.0033(8) 0.0138(10) 0.0050(7)
C13 0.0454(12) 0.0345(8) 0.0430(8) -0.0049(8) 0.0073(10) 0.0037(6)
C14 0.058(2) 0.0455(9) 0.0537(10) 0.0066(10) 0.0081(12) 0.0061(8)
C15 0.071(2) 0.0481(10) 0.0648(12) -0.0198(11) 0.0111(14) 0.0093(9)
C16 0.0563(14) 0.0390(8) 0.0417(9) -0.0075(9) 0.0054(11) -0.0010(7)
C17 0.0495(14) 0.0379(8) 0.0334(8) 0.0021(8) 0.0065(10) 0.0011(6)
N1 0.0423(11) 0.0334(6) 0.0320(6) 0.0020(6) 0.0086(8) 0.0002(5)
O1 0.090(2) 0.0500(7) 0.0386(6) -0.0073(8) 0.0246(9) -0.0051(5)
O2 0.0876(14) 0.0587(8) 0.0461(7) -0.0089(8) -0.0055(9) 0.0101(6)
O3 0.104(2) 0.0475(7) 0.0677(9) 0.0043(8) 0.0059(11) 0.0203(6)

loop_
_atom_site_label
_atom_site_fract_x
_atom_site_fract_y
_atom_site_fract_z
_atom_site_U_iso_or_equiv
_atom_site_thermal_displace_type
_atom_site_calc_flag
_atom_site_refinement_flags
_atom_site_occupancy
_atom_site_disorder_group
_atom_site_type_symbol
C1 0.1740(3) 0.4408(2) -0.38901(13) 0.0667(9) Uani d . 1 . C
H1A 0.2028(19) 0.3694(4) -0.3826(5) 0.100 Uiso calc R 1 . H
H1B 0.2544(13) 0.4811(9) -0.4012(7) 0.100 Uiso calc R 1 . H
H1C 0.0852(6) 0.4489(12) -0.4437(2) 0.100 Uiso calc R 1 . H
C2 0.1417(3) 0.47735(13) -0.29306(12) 0.0444(6) Uani d . 1 . C
H2 0.0638(3) 0.43271(13) -0.27970(12) 0.053 Uiso calc R 1 . H
C3 0.0841(3) 0.58765(15) -0.30270(15) 0.0576(7) Uani d . 1 . C
H3A 0.0716(18) 0.6103(5) -0.2399(4) 0.086 Uiso calc R 1 . H
H3B -0.0111(9) 0.5908(3) -0.3526(9) 0.086 Uiso calc R 1 . H
H3C 0.1552(9) 0.6316(2) -0.3217(12) 0.086 Uiso calc R 1 . H
C4 0.2864(2) 0.46332(13) -0.20846(11) 0.0416(6) Uani d . 1 . C
H4A 0.3202(2) 0.39245(13) -0.20879(11) 0.050 Uiso calc R 1 . H
H4B 0.3640(2) 0.50758(13) -0.22097(11) 0.050 Uiso calc R 1 . H
C5 0.3186(2) 0.57469(11) -0.05623(11) 0.0357(5) Uani d . 1 . C
C6 0.2834(2) 0.56712(11) 0.03365(11) 0.0353(6) Uani d . 1 . C
C7 0.2074(2) 0.47061(11) 0.03464(11) 0.0352(5) Uani d . 1 . C
C8 0.2007(2) 0.42291(11) -0.05376(12) 0.0369(6) Uani d . 1 . C
C9 0.1321(3) 0.32150(12) -0.09243(14) 0.0514(7) Uani d . 1 . C
H9A 0.1914(10) 0.2894(6) -0.1309(10) 0.077 Uiso calc R 1 . H
H9B 0.0315(7) 0.3323(2) -0.1338(10) 0.077 Uiso calc R 1 . H
H9C 0.1295(17) 0.2776(5) -0.03743(15) 0.077 Uiso calc R 1 . H
C10 0.1428(2) 0.43049(13) 0.11486(13) 0.0436(6) Uani d . 1 . C
H10A 0.0700(2) 0.37690(13) 0.08698(13) 0.052 Uiso calc R 1 . H
H10B 0.0896(2) 0.48609(13) 0.13722(13) 0.052 Uiso calc R 1 . H
C11 0.2599(3) 0.38704(14) 0.20390(12) 0.0477(6) Uani d . 1 . C
C12 0.4002(2) 0.66266(12) -0.08635(12) 0.0416(6) Uani d . 1 . C
H12A 0.3656(2) 0.67181(12) -0.15808(12) 0.050 Uiso calc R 1 . H
H12B 0.5073(2) 0.64772(12) -0.06871(12) 0.050 Uiso calc R 1 . H
C13 0.3730(2) 0.76244(12) -0.03410(12) 0.0419(6) Uani d . 1 . C
C14 0.2123(3) 0.80095(14) -0.07941(14) 0.0539(7) Uani d . 1 . C
H14A 0.1422(3) 0.7509(5) -0.0680(10) 0.081 Uiso calc R 1 . H
H14B 0.1954(6) 0.8110(11) -0.1499(2) 0.081 Uiso calc R 1 . H
H14C 0.1983(6) 0.8652(6) -0.0488(8) 0.081 Uiso calc R 1 . H
C15 0.4844(3) 0.84452(14) -0.0481(2) 0.0626(9) Uani d . 1 . C
H15A 0.5853(3) 0.8224(6) -0.0159(10) 0.094 Uiso calc R 1 . H
H15B 0.4645(11) 0.9084(3) -0.0192(10) 0.094 Uiso calc R 1 . H
H15C 0.4733(13) 0.8543(9) -0.1180(2) 0.094 Uiso calc R 1 . H
C16 0.3986(2) 0.74165(12) 0.07789(12) 0.0472(7) Uani d . 1 . C
H16A 0.5061(2) 0.73439(12) 0.10801(12) 0.057 Uiso calc R 1 . H
H16B 0.3657(2) 0.80199(12) 0.10736(12) 0.057 Uiso calc R 1 . H
C17 0.3218(2) 0.64875(12) 0.10577(12) 0.0413(6) Uani d . 1 . C
N1 0.2688(2) 0.48722(10) -0.10918(9) 0.0362(5) Uani d . 1 . N
O1 0.3001(2) 0.64362(9) 0.18940(8) 0.0583(6) Uani d . 1 . O
O2 0.3501(2) 0.45454(11) 0.26183(10) 0.0688(6) Uani d . 1 . O
O3 0.2727(2) 0.29681(10) 0.22263(11) 0.0766(7) Uani d . 1 . O
H24 0.324(3) 0.5209(18) 0.2357(18) 0.080(8) Uiso d . 1 . H

loop_
_atom_type_symbol
_atom_type_description
_atom_type_scat_dispersion_real
_atom_type_scat_dispersion_imag
_atom_type_scat_source
C C 0.0181 0.0091 'International Tables Vol C Tables 4.2.6.8 and 6.1.1.4'
H H 0.0000 0.0000 'International Tables Vol C Tables 4.2.6.8 and 6.1.1.4'
O O 0.0492 0.0322 'International Tables Vol C Tables 4.2.6.8 and 6.1.1.4'
N N 0.0311 0.0180 'International Tables Vol C Tables 4.2.6.8 and 6.1.1.4'

loop_
_geom_angle_atom_site_label_1
_geom_angle_atom_site_label_2
_geom_angle_atom_site_label_3
_geom_angle
C2 C1 H1A 109.47(10)
C2 C1 H1B 109.47(14)
H1A C1 H1B 109.5
C2 C1 H1C 109.47(13)
H1A C1 H1C 109.5
H1B C1 H1C 109.5
C3 C2 C1 111.3(2)
C3 C2 C4 112.99(14)
C1 C2 C4 107.4(2)
C3 C2 H2 108.33(14)
C1 C2 H2 108.33(14)
C4 C2 H2 108.33(12)
C2 C3 H3A 109.47(11)
C2 C3 H3B 109.47(10)
H3A C3 H3B 109.5
C2 C3 H3C 109.47(14)
H3A C3 H3C 109.5
H3B C3 H3C 109.5
N1 C4 C2 113.7(2)
N1 C4 H4A 108.82(8)
C2 C4 H4A 108.82(9)
N1 C4 H4B 108.82(11)
C2 C4 H4B 108.82(12)
H4A C4 H4B 107.7
N1 C5 C6 107.7(2)
N1 C5 C12 127.3(2)
C6 C5 C12 124.99(14)
C5 C6 C17 120.6(2)
C5 C6 C7 107.93(14)
C17 C6 C7 131.5(2)
C8 C7 C6 106.6(2)
C8 C7 C10 126.07(15)
C6 C7 C10 127.3(2)
C7 C8 N1 108.29(14)
C7 C8 C9 129.3(2)
N1 C8 C9 122.4(2)
C8 C9 H9A 109.47(13)
C8 C9 H9B 109.47(10)
H9A C9 H9B 109.5
C8 C9 H9C 109.47(10)
H9A C9 H9C 109.5
H9B C9 H9C 109.5
C7 C10 C11 113.6(2)
C7 C10 H10A 108.85(9)
C11 C10 H10A 108.85(10)
C7 C10 H10B 108.85(10)
C11 C10 H10B 108.85(12)
H10A C10 H10B 107.7
O3 C11 O2 120.4(2)
O3 C11 C10 123.2(2)
O2 C11 C10 116.40(15)
C5 C12 C13 110.4(2)
C5 C12 H12A 109.57(8)
C13 C12 H12A 109.57(8)
C5 C12 H12B 109.57(10)
C13 C12 H12B 109.57(11)
H12A C12 H12B 108.1
C15 C13 C14 109.3(2)
C15 C13 C12 108.7(2)
C14 C13 C12 110.17(14)
C15 C13 C16 109.27(14)
C14 C13 C16 109.8(2)
C12 C13 C16 109.54(13)
C13 C14 H14A 109.47(11)
C13 C14 H14B 109.47(12)
H14A C14 H14B 109.5
C13 C14 H14C 109.47(9)
H14A C14 H14C 109.5
H14B C14 H14C 109.5
C13 C15 H15A 109.47(11)
C13 C15 H15B 109.47(13)
H15A C15 H15B 109.5
C13 C15 H15C 109.47(10)
H15A C15 H15C 109.5
H15B C15 H15C 109.5
C17 C16 C13 116.84(13)
C17 C16 H16A 108.09(10)
C13 C16 H16A 108.09(12)
C17 C16 H16B 108.09(12)
C13 C16 H16B 108.09(10)
H16A C16 H16B 107.3
O1 C17 C6 123.2(2)
O1 C17 C16 119.81(15)
C6 C17 C16 116.9(2)
C5 N1 C8 109.4(2)
C5 N1 C4 125.3(2)
C8 N1 C4 125.29(14)
C11 O2 H24 108.6(15)

loop_
_geom_bond_atom_site_label_1
_geom_bond_atom_site_label_2
_geom_bond_site_symmetry_2
_geom_bond_distance
_geom_bond_publ_flag
C1 C2 . 1.524(3) ?
C1 H1A . 0.96 ?
C1 H1B . 0.96 ?
C1 H1C . 0.96 ?
C2 C3 . 1.518(2) ?
C2 C4 . 1.531(2) ?
C2 H2 . 0.98 ?
C3 H3A . 0.96 ?
C3 H3B . 0.96 ?
C3 H3C . 0.96 ?
C4 N1 . 1.470(2) ?
C4 H4A . 0.97 ?
C4 H4B . 0.97 ?
C5 N1 . 1.361(2) yes
C5 C6 . 1.382(3) yes
C5 C12 . 1.489(3) yes
C6 C17 . 1.435(2) yes
C6 C7 . 1.436(2) yes
C7 C8 . 1.365(2) yes
C7 C10 . 1.498(3) ?
C8 N1 . 1.398(3) yes
C8 C9 . 1.493(2) ?
C9 H9A . 0.96 ?
C9 H9B . 0.96 ?
C9 H9C . 0.96 ?
C10 C11 . 1.513(2) ?
C10 H10A . 0.97 ?
C10 H10B . 0.97 ?
C11 O3 . 1.196(2) ?
C11 O2 . 1.320(2) ?
C12 C13 . 1.538(2) ?
C12 H12A . 0.97 ?
C12 H12B . 0.97 ?
C13 C15 . 1.528(3) ?
C13 C14 . 1.528(3) ?
C13 C16 . 1.538(3) ?
C14 H14A . 0.96 ?
C14 H14B . 0.96 ?
C14 H14C . 0.96 ?
C15 H15A . 0.96 ?
C15 H15B . 0.96 ?
C15 H15C . 0.96 ?
C16 C17 . 1.501(3) ?
C16 H16A . 0.97 ?
C16 H16B . 0.97 ?
C17 O1 . 1.238(3) yes
O2 H24 . 0.94(2) ?

loop_
_geom_torsion_atom_site_label_1
_geom_torsion_atom_site_label_2
_geom_torsion_atom_site_label_3
_geom_torsion_atom_site_label_4
_geom_torsion
C3 C2 C4 N1 61.8(2)
C1 C2 C4 N1 -175.1(2)
N1 C5 C6 C17 -179.76(15)
C12 C5 C6 C17 1.7(3)
N1 C5 C6 C7 -0.5(2)
C12 C5 C6 C7 -179.0(2)
C5 C6 C7 C8 0.6(2)
C17 C6 C7 C8 179.8(2)
C5 C6 C7 C10 -177.5(2)
C17 C6 C7 C10 1.6(3)
C6 C7 C8 N1 -0.5(2)
C10 C7 C8 N1 177.7(2)
C6 C7 C8 C9 -179.1(2)
C10 C7 C8 C9 -1.0(3)
C8 C7 C10 C11 104.2(2)
C6 C7 C10 C11 -78.0(2)
C7 C10 C11 O3 -108.8(3)
C7 C10 C11 O2 71.2(3)
N1 C5 C12 C13 154.0(2)
C6 C5 C12 C13 -27.7(2)
C5 C12 C13 C15 167.58(13)
C5 C12 C13 C14 -72.6(2)
C5 C12 C13 C16 48.2(2)
C15 C13 C16 C17 -168.0(2)
C14 C13 C16 C17 72.1(2)
C12 C13 C16 C17 -49.0(3)
C5 C6 C17 O1 -176.0(2)
C7 C6 C17 O1 4.9(3)
C5 C6 C17 C16 0.9(3)
C7 C6 C17 C16 -178.2(2)
C13 C16 C17 O1 -158.8(2)
C13 C16 C17 C6 24.1(3)
C6 C5 N1 C8 0.2(2)
C12 C5 N1 C8 178.7(2)
C6 C5 N1 C4 -178.8(2)
C12 C5 N1 C4 -0.3(3)
C7 C8 N1 C5 0.2(2)
C9 C8 N1 C5 178.9(2)
C7 C8 N1 C4 179.2(2)
C9 C8 N1 C4 -2.1(3)
C2 C4 N1 C5 -104.0(2)
C2 C4 N1 C8 77.2(2)

loop_
_cod_related_entry_id
_cod_related_entry_database
_cod_related_entry_code
1 ChemSpider 114650
